data_4340990
loop_
_publ_author_name
'Kulmaczewski, Rafal'
'Shepherd, Helena J.'
'Cespedes, Oscar'
'Halcrow, Malcolm A.'

_publ_section_title
;
 A homologous series of [Fe(H&#x2082;Bpz&#x2082;)&#x2082;(L)]
 spin-crossover complexes with annelated bipyridyl co-ligands.
;
_journal_issue 18
_journal_name_full 'Inorganic chemistry'
_journal_page_first 9809
_journal_page_last 9817
_journal_paper_doi 10.1021/ic501402q
_journal_volume 53
_journal_year 2014
_chemical_formula_moiety 'C18 H10 N4, C H Cl3'
_chemical_formula_sum 'C19 H11 Cl3 N4'
_chemical_formula_weight 401.67
_chemical_name_systematic
;
Dipyrido[3,2-a:2'3'-c]phenazine chloroform solvate
;
_space_group_IT_number 62
_symmetry_cell_setting orthorhombic
_symmetry_space_group_name_Hall '-P 2ac 2n'
_symmetry_space_group_name_H-M 'P n m a'
_atom_sites_solution_hydrogens difmap
_atom_sites_solution_primary direct
_atom_sites_solution_secondary difmap
_audit_creation_method SHELXL-97
_cell_angle_alpha 90.00
_cell_angle_beta 90.00
_cell_angle_gamma 90.00
_cell_formula_units_Z 4
_cell_length_a 9.6126(2)
_cell_length_b 6.6382(2)
_cell_length_c 26.5590(6)
_cell_measurement_reflns_used 2932
_cell_measurement_temperature 100(2)
_cell_measurement_theta_max 73.73
_cell_measurement_theta_min 4.87
_cell_volume 1694.74(7)
_computing_cell_refinement 'CrysAlisPro, Agilent Technologies'
_computing_data_collection 'CrysAlisPro, Agilent Technologies'
_computing_data_reduction 'CrysAlisPro, Agilent Technologies'
_computing_molecular_graphics 'XSEED (Barbour, 2001)'
_computing_publication_material 'local program'
_computing_structure_refinement 'SHELXL-97 (Sheldrick, 1997)'
_computing_structure_solution 'SHELXS-97 (Sheldrick, 1990)'
_diffrn_ambient_temperature 100(2)
_diffrn_detector_area_resol_mean 5.3095
_diffrn_measured_fraction_theta_full 0.955
_diffrn_measured_fraction_theta_max 0.955
_diffrn_measurement_device_type 'SuperNova, Dual, Cu at zero, Atlas'
_diffrn_measurement_method '\w scans'
_diffrn_radiation_monochromator mirror
_diffrn_radiation_source 'SuperNova (Cu) X-ray Source'
_diffrn_radiation_type CuK\a
_diffrn_radiation_wavelength 1.54184
_diffrn_reflns_av_R_equivalents 0.0746
_diffrn_reflns_av_sigmaI/netI 0.0497
_diffrn_reflns_limit_h_max 11
_diffrn_reflns_limit_h_min -10
_diffrn_reflns_limit_k_max 7
_diffrn_reflns_limit_k_min -7
_diffrn_reflns_limit_l_max 26
_diffrn_reflns_limit_l_min -31
_diffrn_reflns_number 4238
_diffrn_reflns_theta_full 73.93
_diffrn_reflns_theta_max 73.93
_diffrn_reflns_theta_min 4.89
_diffrn_standards_decay_% 0
_diffrn_standards_interval_count 0
_diffrn_standards_interval_time 0
_diffrn_standards_number 0
_exptl_absorpt_coefficient_mu 4.987
_exptl_absorpt_correction_type none
_exptl_crystal_colour colourless
_exptl_crystal_density_diffrn 1.574
_exptl_crystal_density_method 'not measured'
_exptl_crystal_description fragment
_exptl_crystal_F_000 816
_exptl_crystal_size_max 0.25
_exptl_crystal_size_mid 0.16
_exptl_crystal_size_min 0.14
_refine_diff_density_max 0.753
_refine_diff_density_min -0.513
_refine_diff_density_rms 0.088
_refine_ls_extinction_method none
_refine_ls_goodness_of_fit_ref 1.073
_refine_ls_hydrogen_treatment refxyz
_refine_ls_matrix_type full
_refine_ls_number_parameters 176
_refine_ls_number_reflns 1787
_refine_ls_number_restraints 0
_refine_ls_restrained_S_all 1.073
_refine_ls_R_factor_all 0.0487
_refine_ls_R_factor_gt 0.0472
_refine_ls_shift/su_max 0.002
_refine_ls_shift/su_mean 0.000
_refine_ls_structure_factor_coef Fsqd
_refine_ls_weighting_details 'calc w=1/[\s^2^(Fo^2^)+(0.0972P)^2^+0.0261P] where P=(Fo^2^+2Fc^2^)/3'
_refine_ls_weighting_scheme calc
_refine_ls_wR_factor_gt 0.1340
_refine_ls_wR_factor_ref 0.1365
_reflns_number_gt 1665
_reflns_number_total 1787
_reflns_threshold_expression >2sigma(I)
_cod_data_source_file ic501402q_si_009.cif
_cod_data_source_block rk67b
_cod_depositor_comments
;
The following automatic conversions were performed:

'_symmetry_cell_setting' value 'Orthorhombic' changed to
'orthorhombic' according to
/home/saulius/struct/COD-crude-data--automatic-downloads/rss-feeds/ACS/lib/dictionaries/cif_core.dic
dictionary named 'cif_core.dic' version 2.4.2 from 2011-04-26.

Automatic conversion script
Id: cif_fix_values 2281 2013-09-26 08:29:07Z andrius 

 Adding full bibliography for 4340990--4341018.cif.
;
_cod_database_code 4340990

loop_
_symmetry_equiv_pos_as_xyz
'x, y, z'
'-x+1/2, -y, z+1/2'
'x+1/2, -y+1/2, -z+1/2'
'-x, y+1/2, -z'
'-x, -y, -z'
'x-1/2, y, -z-1/2'
'-x-1/2, y-1/2, z-1/2'
'x, -y-1/2, z'

loop_
_atom_site_label
_atom_site_type_symbol
_atom_site_fract_x
_atom_site_fract_y
_atom_site_fract_z
_atom_site_U_iso_or_equiv
_atom_site_adp_type
_atom_site_occupancy
_atom_site_symmetry_multiplicity
_atom_site_calc_flag
_atom_site_refinement_flags
C1 C 0.8262(2) 0.7500 0.56042(8) 0.0121(4) Uani 1 2 d S
N2 N 0.82568(18) 0.7500 0.61146(7) 0.0142(4) Uani 1 2 d S
C3 C 0.9471(2) 0.7500 0.63485(8) 0.0169(5) Uani 1 2 d S
H3 H 0.944(3) 0.7500 0.6701(12) 0.020 Uiso 1 2 d S
C4 C 1.0759(2) 0.7500 0.61001(9) 0.0183(5) Uani 1 2 d S
H4 H 1.169(3) 0.7500 0.6292(12) 0.022 Uiso 1 2 d S
C5 C 1.0761(2) 0.7500 0.55805(9) 0.0166(5) Uani 1 2 d S
H5 H 1.153(3) 0.7500 0.5413(12) 0.020 Uiso 1 2 d S
C6 C 0.9491(2) 0.7500 0.53219(8) 0.0135(5) Uani 1 2 d S
C7 C 0.6907(2) 0.7500 0.53506(8) 0.0134(4) Uani 1 2 d S
N8 N 0.57704(19) 0.7500 0.56396(7) 0.0186(4) Uani 1 2 d S
C9 C 0.4546(2) 0.7500 0.54179(9) 0.0208(5) Uani 1 2 d S
H9 H 0.380(4) 0.7500 0.5591(12) 0.025 Uiso 1 2 d S
C10 C 0.4352(2) 0.7500 0.48933(9) 0.0202(5) Uani 1 2 d S
H10 H 0.345(3) 0.7500 0.4739(12) 0.024 Uiso 1 2 d S
C11 C 0.5517(2) 0.7500 0.45914(8) 0.0171(5) Uani 1 2 d S
H11 H 0.538(3) 0.7500 0.4239(13) 0.020 Uiso 1 2 d S
C12 C 0.6839(2) 0.7500 0.48187(8) 0.0133(4) Uani 1 2 d S
C13 C 0.9439(2) 0.7500 0.47697(8) 0.0129(4) Uani 1 2 d S
N14 N 1.06256(18) 0.7500 0.45166(7) 0.0148(4) Uani 1 2 d S
C15 C 1.0536(2) 0.7500 0.40049(9) 0.0173(5) Uani 1 2 d S
C16 C 1.1776(2) 0.7500 0.37148(9) 0.0204(5) Uani 1 2 d S
H16 H 1.268(3) 0.7500 0.3878(12) 0.024 Uiso 1 2 d S
C17 C 1.1696(3) 0.7500 0.32002(9) 0.0239(5) Uani 1 2 d S
H17 H 1.252(3) 0.7500 0.2986(13) 0.029 Uiso 1 2 d S
C18 C 1.0388(3) 0.7500 0.29545(9) 0.0254(5) Uani 1 2 d S
H18 H 1.036(4) 0.7500 0.2605(14) 0.030 Uiso 1 2 d S
C19 C 0.9177(3) 0.7500 0.32250(9) 0.0220(5) Uani 1 2 d S
H19 H 0.832(4) 0.7500 0.3078(12) 0.026 Uiso 1 2 d S
C20 C 0.9219(2) 0.7500 0.37591(8) 0.0167(5) Uani 1 2 d S
N21 N 0.80136(19) 0.7500 0.40209(7) 0.0155(4) Uani 1 2 d S
C22 C 0.8118(2) 0.7500 0.45208(8) 0.0135(4) Uani 1 2 d S
C23 C 0.5493(2) 0.7500 0.67830(9) 0.0210(5) Uani 1 2 d S
H23 H 0.614(3) 0.7500 0.6501(12) 0.025 Uiso 1 2 d S
Cl24 Cl 0.63708(7) 0.7500 0.73666(2) 0.0341(2) Uani 1 2 d S
Cl25 Cl 0.44441(5) 0.53302(8) 0.671644(17) 0.0314(2) Uani 1 1 d .

loop_
_atom_site_aniso_label
_atom_site_aniso_U_11
_atom_site_aniso_U_22
_atom_site_aniso_U_33
_atom_site_aniso_U_23
_atom_site_aniso_U_13
_atom_site_aniso_U_12
C1 0.0143(9) 0.0107(10) 0.0114(10) 0.000 0.0007(7) 0.000
N2 0.0163(8) 0.0147(9) 0.0116(9) 0.000 -0.0002(6) 0.000
C3 0.0187(10) 0.0197(12) 0.0124(11) 0.000 -0.0034(7) 0.000
C4 0.0154(10) 0.0209(12) 0.0186(11) 0.000 -0.0055(8) 0.000
C5 0.0129(9) 0.0191(11) 0.0178(11) 0.000 0.0031(8) 0.000
C6 0.0158(10) 0.0099(10) 0.0149(11) 0.000 -0.0007(7) 0.000
C7 0.0154(10) 0.0132(10) 0.0117(10) 0.000 0.0009(7) 0.000
N8 0.0150(8) 0.0276(11) 0.0130(9) 0.000 0.0007(7) 0.000
C9 0.0126(10) 0.0348(14) 0.0150(11) 0.000 0.0029(8) 0.000
C10 0.0134(10) 0.0304(14) 0.0167(11) 0.000 -0.0035(8) 0.000
C11 0.0187(11) 0.0204(12) 0.0121(11) 0.000 -0.0015(7) 0.000
C12 0.0155(10) 0.0133(10) 0.0110(10) 0.000 -0.0002(7) 0.000
C13 0.0148(10) 0.0100(10) 0.0138(11) 0.000 0.0028(7) 0.000
N14 0.0170(8) 0.0123(9) 0.0149(9) 0.000 0.0020(6) 0.000
C15 0.0222(11) 0.0146(11) 0.0149(11) 0.000 0.0053(8) 0.000
C16 0.0203(10) 0.0199(11) 0.0210(12) 0.000 0.0055(8) 0.000
C17 0.0269(11) 0.0249(13) 0.0199(12) 0.000 0.0121(9) 0.000
C18 0.0352(13) 0.0289(14) 0.0120(12) 0.000 0.0064(9) 0.000
C19 0.0273(11) 0.0247(13) 0.0141(11) 0.000 -0.0004(9) 0.000
C20 0.0222(10) 0.0135(11) 0.0143(11) 0.000 0.0026(8) 0.000
N21 0.0192(9) 0.0151(9) 0.0122(8) 0.000 0.0007(7) 0.000
C22 0.0185(10) 0.0093(9) 0.0126(10) 0.000 0.0007(8) 0.000
C23 0.0231(10) 0.0270(14) 0.0130(10) 0.000 0.0032(8) 0.000
Cl24 0.0331(4) 0.0553(5) 0.0141(3) 0.000 -0.0029(2) 0.000
Cl25 0.0393(3) 0.0277(3) 0.0273(3) 0.00402(15) 0.00170(16) -0.00929(17)

loop_
_atom_type_symbol
_atom_type_description
_atom_type_scat_dispersion_real
_atom_type_scat_dispersion_imag
_atom_type_scat_source
C C 0.0181 0.0091 'International Tables Vol C Tables 4.2.6.8 and 6.1.1.4'
H H 0.0000 0.0000 'International Tables Vol C Tables 4.2.6.8 and 6.1.1.4'
Cl Cl 0.3639 0.7018 'International Tables Vol C Tables 4.2.6.8 and 6.1.1.4'
N N 0.0311 0.0180 'International Tables Vol C Tables 4.2.6.8 and 6.1.1.4'

loop_
_geom_angle_atom_site_label_1
_geom_angle_atom_site_label_2
_geom_angle_atom_site_label_3
_geom_angle
_geom_angle_site_symmetry_3
N2 C1 C6 122.65(18) .
N2 C1 C7 117.12(17) .
C6 C1 C7 120.24(18) .
C3 N2 C1 117.80(18) .
N2 C3 C4 123.9(2) .
N2 C3 H3 116.5(18) .
C4 C3 H3 119.6(18) .
C5 C4 C3 118.10(19) .
C5 C4 H4 119.5(17) .
C3 C4 H4 122.4(17) .
C4 C5 C6 119.31(19) .
C4 C5 H5 121(2) .
C6 C5 H5 119(2) .
C1 C6 C5 118.2(2) .
C1 C6 C13 120.47(18) .
C5 C6 C13 121.32(18) .
N8 C7 C12 122.41(19) .
N8 C7 C1 117.57(18) .
C12 C7 C1 120.02(18) .
C9 N8 C7 118.35(19) .
N8 C9 C10 124.16(19) .
N8 C9 H9 121(2) .
C10 C9 H9 115(2) .
C11 C10 C9 118.01(19) .
C11 C10 H10 119.0(19) .
C9 C10 H10 123.0(19) .
C10 C11 C12 119.0(2) .
C10 C11 H11 117.8(18) .
C12 C11 H11 123.2(18) .
C11 C12 C7 118.09(19) .
C11 C12 C22 121.83(18) .
C7 C12 C22 120.08(18) .
N14 C13 C22 121.98(19) .
N14 C13 C6 118.57(18) .
C22 C13 C6 119.45(17) .
C13 N14 C15 116.88(18) .
N14 C15 C16 119.2(2) .
N14 C15 C20 120.92(19) .
C16 C15 C20 119.8(2) .
C17 C16 C15 119.7(2) .
C17 C16 H16 119.9(19) .
C15 C16 H16 120.4(19) .
C16 C17 C18 120.6(2) .
C16 C17 H17 122.5(19) .
C18 C17 H17 116.9(19) .
C19 C18 C17 120.9(2) .
C19 C18 H18 120(2) .
C17 C18 H18 119(2) .
C18 C19 C20 120.0(2) .
C18 C19 H19 123(2) .
C20 C19 H19 117(2) .
N21 C20 C19 119.3(2) .
N21 C20 C15 121.8(2) .
C19 C20 C15 118.9(2) .
C22 N21 C20 116.63(18) .
N21 C22 C13 121.82(18) .
N21 C22 C12 118.43(18) .
C13 C22 C12 119.74(18) .
Cl24 C23 Cl25 111.15(9) .
Cl25 C23 Cl25 109.19(13) 8_575
Cl24 C23 H23 111.8(19) .
Cl25 C23 H23 106.7(10) .

loop_
_geom_bond_atom_site_label_1
_geom_bond_atom_site_label_2
_geom_bond_distance
C1 N2 1.356(3)
C1 C6 1.399(3)
C1 C7 1.467(3)
N2 C3 1.322(3)
C3 C4 1.403(3)
C3 H3 0.94(3)
C4 C5 1.380(3)
C4 H4 1.03(3)
C5 C6 1.400(3)
C5 H5 0.86(3)
C6 C13 1.467(3)
C7 N8 1.335(3)
C7 C12 1.414(3)
N8 C9 1.316(3)
C9 C10 1.406(3)
C9 H9 0.85(3)
C10 C11 1.377(3)
C10 H10 0.96(3)
C11 C12 1.406(3)
C11 H11 0.95(3)
C12 C22 1.462(3)
C13 N14 1.324(3)
C13 C22 1.432(3)
N14 C15 1.362(3)
C15 C16 1.419(3)
C15 C20 1.424(3)
C16 C17 1.369(3)
C16 H16 0.97(3)
C17 C18 1.417(4)
C17 H17 0.97(3)
C18 C19 1.369(3)
C18 H18 0.93(4)
C19 C20 1.419(3)
C19 H19 0.91(4)
C20 N21 1.351(3)
N21 C22 1.332(3)
C23 Cl24 1.765(2)
C23 Cl25 1.7672(14)
C23 H23 0.97(3)

loop_
_geom_hbond_atom_site_label_D
_geom_hbond_atom_site_label_H
_geom_hbond_atom_site_label_A
_geom_hbond_distance_DH
_geom_hbond_distance_HA
_geom_hbond_distance_DA
_geom_hbond_angle_DHA
C23 H23 N2 0.97(3) 2.28(3) 3.195(3) 156(3)
C23 H23 N8 0.97(3) 2.31(3) 3.049(3) 132(2)
